data_4111077
loop_
_publ_author_name
'Alex R. Lippert'
'Juthanat Kaeobamrung'
'Jeffrey W. Bode'

_publ_section_title
;
 Synthesis of Oligosubstituted Bullvalones: Shapeshifting Molecules Under
 Basic Conditions
;
_journal_name_full 'Journal of the American Chemical Society'
_journal_page_first 14738
_journal_page_last 14739
_journal_paper_doi 10.1021/ja063900+
_journal_volume 128
_journal_year 2006
_chemical_formula_sum 'C26 H28 O10'
_chemical_formula_weight 500.48
_chemical_name_systematic
; 
 ? 
;
_space_group_IT_number 2
_symmetry_cell_setting triclinic
_symmetry_space_group_name_Hall '-P 1'
_symmetry_space_group_name_H-M 'P -1'
_atom_sites_solution_hydrogens geom
_atom_sites_solution_primary direct
_atom_sites_solution_secondary difmap
_audit_creation_method SHELXL-97
_cell_angle_alpha 85.862(3)
_cell_angle_beta 78.785(3)
_cell_angle_gamma 85.496(3)
_cell_formula_units_Z 2
_cell_length_a 6.9033(12)
_cell_length_b 11.659(2)
_cell_length_c 15.640(3)
_cell_measurement_temperature 120(1)
_cell_volume 1228.9(4)
_computing_structure_refinement 'SHELXL-97 (Sheldrick, 1997)'
_computing_structure_solution 'SHELXS-97 (Sheldrick, 1990)'
_diffrn_ambient_temperature 120(1)
_diffrn_measured_fraction_theta_full 0.956
_diffrn_measured_fraction_theta_max 0.956
_diffrn_measurement_device_type 'CCD area detector'
_diffrn_measurement_method 'OMEGA scan'
_diffrn_radiation_monochromator graphite
_diffrn_radiation_source 'fine-focus sealed tube'
_diffrn_radiation_type MoK\a
_diffrn_radiation_wavelength 0.71073
_diffrn_reflns_av_R_equivalents 0.0769
_diffrn_reflns_av_sigmaI/netI 0.1280
_diffrn_reflns_limit_h_max 7
_diffrn_reflns_limit_h_min -8
_diffrn_reflns_limit_k_max 14
_diffrn_reflns_limit_k_min -14
_diffrn_reflns_limit_l_max 19
_diffrn_reflns_limit_l_min -19
_diffrn_reflns_number 9697
_diffrn_reflns_theta_full 26.42
_diffrn_reflns_theta_max 26.42
_diffrn_reflns_theta_min 1.33
_exptl_absorpt_coefficient_mu 0.104
_exptl_absorpt_correction_T_max 0.339
_exptl_absorpt_correction_T_min 0.256
_exptl_absorpt_correction_type psi-scan
_exptl_absorpt_process_details XPREP
_exptl_crystal_colour colorless
_exptl_crystal_density_diffrn 1.353
_exptl_crystal_density_meas ?
_exptl_crystal_description plate
_exptl_crystal_F_000 528
_exptl_crystal_size_max 0.2
_exptl_crystal_size_mid 0.1
_exptl_crystal_size_min 0.08
_refine_diff_density_max 2.053
_refine_diff_density_min -0.462
_refine_diff_density_rms 0.118
_refine_ls_extinction_coef 0.038(9)
_refine_ls_extinction_expression Fc^*^=kFc[1+0.001xFc^2^\l^3^/sin(2\q)]^-1/4^
_refine_ls_extinction_method SHELXL
_refine_ls_goodness_of_fit_ref 1.049
_refine_ls_hydrogen_treatment mixed
_refine_ls_matrix_type full
_refine_ls_number_parameters 304
_refine_ls_number_reflns 4851
_refine_ls_number_restraints 11
_refine_ls_restrained_S_all 1.073
_refine_ls_R_factor_all 0.1534
_refine_ls_R_factor_gt 0.1035
_refine_ls_shift/su_max 0.000
_refine_ls_shift/su_mean 0.000
_refine_ls_structure_factor_coef Fsqd
_refine_ls_weighting_details 'calc w=1/[\s^2^(Fo^2^)+(0.1951P)^2^+0.0000P] where P=(Fo^2^+2Fc^2^)/3'
_refine_ls_weighting_scheme calc
_refine_ls_wR_factor_gt 0.3045
_refine_ls_wR_factor_ref 0.3273
_reflns_number_gt 2543
_reflns_number_total 4851
_reflns_threshold_expression >2sigma(I)
_cod_data_source_file ja063900si20060604_033952.cif
_cod_data_source_block Bodelt
_cod_depositor_comments
;
The following automatic conversions were performed:

'_exptl_crystal_density_meas' value 'n/a' was changed to '?' - the
value is perceived as not measured.

Automatic conversion script
Id: cif_fix_values 3008 2015-01-20 13:52:24Z robertas 
;
_cod_database_code 4111077

loop_
_symmetry_equiv_pos_as_xyz
'x, y, z'
'-x, -y, -z'

loop_
_atom_site_label
_atom_site_type_symbol
_atom_site_fract_x
_atom_site_fract_y
_atom_site_fract_z
_atom_site_U_iso_or_equiv
_atom_site_adp_type
_atom_site_occupancy
_atom_site_symmetry_multiplicity
_atom_site_calc_flag
_atom_site_refinement_flags
C1 C 0.5509(7) 0.8704(4) 0.5646(3) 0.0296(12) Uani 1 1 d .
C2 C 0.3828(7) 0.7936(4) 0.5857(3) 0.0251(11) Uani 1 1 d .
C3 C 0.4044(8) 0.6639(4) 0.5767(3) 0.0264(11) Uani 1 1 d .
H3 H 0.312(8) 0.626(4) 0.615(3) 0.032 Uiso 1 1 d .
C4 C 0.5922(7) 0.5931(4) 0.5503(3) 0.0240(11) Uani 1 1 d .
C5 C 0.7525(7) 0.6275(4) 0.4772(3) 0.0297(12) Uani 1 1 d .
H5A H 0.7585 0.5748 0.4313 0.036 Uiso 1 1 calc R
H5B H 0.8765 0.6153 0.4979 0.036 Uiso 1 1 calc R
C6 C 0.7424(8) 0.7506(4) 0.4355(3) 0.0271(11) Uani 1 1 d .
H6 H 0.874(8) 0.750(4) 0.400(3) 0.033 Uiso 1 1 d .
C7 C 0.7370(7) 0.8432(4) 0.4998(3) 0.0302(12) Uani 1 1 d .
H7A H 0.8412 0.8217 0.5326 0.036 Uiso 1 1 calc R
H7B H 0.7718 0.9141 0.4659 0.036 Uiso 1 1 calc R
C8 C 0.5820(7) 0.7713(4) 0.3791(3) 0.0299(12) Uani 1 1 d .
H8A H 0.5947 0.8480 0.3510 0.036 Uiso 1 1 calc R
H8B H 0.6134 0.7174 0.3332 0.036 Uiso 1 1 calc R
C9 C 0.3711(7) 0.7620(4) 0.4199(3) 0.0282(12) Uani 1 1 d .
C10 C 0.2972(7) 0.7407(4) 0.5153(3) 0.0268(11) Uani 1 1 d .
H10 H 0.149(8) 0.726(4) 0.535(3) 0.032 Uiso 1 1 d .
C11 C 0.2334(8) 0.8315(5) 0.6655(3) 0.0325(13) Uani 1 1 d .
C12 C -0.0623(9) 0.9449(6) 0.7154(4) 0.0512(17) Uani 1 1 d .
H12A H -0.0946 0.8808 0.7575 0.061 Uiso 1 1 calc R
H12B H -0.1807 0.9714 0.6931 0.061 Uiso 1 1 calc R
C13 C 0.0045(11) 1.0415(6) 0.7598(4) 0.0593(18) Uani 1 1 d .
H13A H 0.1251 1.0165 0.7795 0.089 Uiso 1 1 calc R
H13B H -0.0959 1.0621 0.8090 0.089 Uiso 1 1 calc R
H13C H 0.0266 1.1071 0.7193 0.089 Uiso 1 1 calc R
C14 C 0.7061(8) 0.5668(5) 0.9235(3) 0.0339(13) Uani 1 1 d .
C15 C 0.5827(8) 0.6258(5) 0.8632(3) 0.0355(13) Uani 1 1 d .
C16 C 0.6432(8) 0.6327(5) 0.7641(3) 0.0347(13) Uani 1 1 d .
H16 H 0.595(8) 0.699(5) 0.739(4) 0.042 Uiso 1 1 d .
C17 C 0.8377(8) 0.5894(5) 0.7151(3) 0.0379(14) Uani 1 1 d .
C18 C 0.9155(8) 0.4675(5) 0.7290(3) 0.0413(15) Uani 1 1 d .
H18A H 1.0588 0.4663 0.7176 0.050 Uiso 1 1 calc R
H18B H 0.8787 0.4228 0.6854 0.050 Uiso 1 1 calc R
C19 C 0.8501(8) 0.4062(5) 0.8176(3) 0.0340(13) Uani 1 1 d .
H19 H 0.943(9) 0.344(5) 0.820(4) 0.041 Uiso 1 1 d .
C20 C 0.8678(8) 0.4769(5) 0.8937(3) 0.0356(13) Uani 1 1 d .
H20A H 0.8795 0.4236 0.9432 0.043 Uiso 1 1 calc R
H20B H 0.9909 0.5149 0.8779 0.043 Uiso 1 1 calc R
C21 C 0.6478(7) 0.3547(5) 0.8275(4) 0.0368(13) Uani 1 1 d .
H21A H 0.6638 0.2913 0.7892 0.044 Uiso 1 1 calc R
H21B H 0.6128 0.3222 0.8869 0.044 Uiso 1 1 calc R
C22 C 0.4756(7) 0.4333(5) 0.8086(3) 0.0325(13) Uani 1 1 d .
C23 C 0.4749(8) 0.5607(5) 0.8081(3) 0.0338(13) Uani 1 1 d .
H23 H 0.351(8) 0.606(5) 0.794(3) 0.041 Uiso 1 1 d .
C24 C 0.4827(7) 0.7331(4) 0.8988(4) 0.0564(17) Uani 1 1 d D
C25A C 0.1841(11) 0.8369(7) 0.9648(7) 0.067(3) Uiso 0.674(9) 1 d PD
H25A H 0.2247 0.9000 0.9229 0.080 Uiso 0.674(9) 1 calc PR
H25B H 0.2196 0.8523 1.0197 0.080 Uiso 0.674(9) 1 calc PR
C26A C -0.0382(11) 0.8303(9) 0.9777(8) 0.072(3) Uiso 0.674(9) 1 d PD
H26A H -0.0700 0.7938 0.9295 0.107 Uiso 0.674(9) 1 calc PR
H26B H -0.1013 0.9066 0.9807 0.107 Uiso 0.674(9) 1 calc PR
H26C H -0.0842 0.7861 1.0310 0.107 Uiso 0.674(9) 1 calc PR
C25B C 0.413(3) 0.9461(6) 0.9040(12) 0.067(3) Uiso 0.33 1 d PD
H25C H 0.4252 0.9456 0.9648 0.080 Uiso 0.326(9) 1 calc PR
H25D H 0.2745 0.9346 0.9051 0.080 Uiso 0.326(9) 1 calc PR
C26B C 0.4351(3) 1.07390(11) 0.87032(8) 0.072(3) Uiso 0.33 1 d PD
H26D H 0.5724 1.0897 0.8593 0.107 Uiso 0.326(9) 1 calc PR
H26E H 0.3624 1.1234 0.9136 0.107 Uiso 0.326(9) 1 calc PR
H26F H 0.3842 1.0876 0.8173 0.107 Uiso 0.326(9) 1 calc PR
O1 O 0.5354(2) 0.95784(11) 0.60424(8) 0.0423(10) Uani 1 1 d R
O2 O 0.2450(2) 0.77335(11) 0.37385(9) 0.0386(10) Uani 1 1 d R
O3 O 0.6089(2) 0.49991(11) 0.58995(8) 0.0338(9) Uani 1 1 d R
O4 O 0.2433(2) 0.79679(11) 0.73756(9) 0.0444(10) Uani 1 1 d R
O5 O 0.09382(19) 0.90602(11) 0.64282(10) 0.0391(10) Uani 1 1 d R
O6 O 0.6739(3) 0.59411(13) 0.99847(14) 0.0487(11) Uani 1 1 d R
O7 O 0.3309(2) 0.39299(11) 0.79395(8) 0.0429(11) Uani 1 1 d R
O8 O 0.92862(19) 0.65434(11) 0.66026(10) 0.0525(12) Uani 1 1 d R
O9A O 0.5791(2) 0.82081(12) 0.89374(13) 0.0592(19) Uiso 0.674(9) 1 d PRD
O10A O 0.28900(19) 0.72803(11) 0.93315(13) 0.0445(16) Uiso 0.674(9) 1 d PRD
O9B O 0.3271(2) 0.71943(11) 0.95593(14) 0.0592(19) Uiso 0.33 1 d PRD
O10B O 0.5137(2) 0.84055(11) 0.87508(11) 0.0445(16) Uiso 0.33 1 d PRD

loop_
_atom_site_aniso_label
_atom_site_aniso_U_11
_atom_site_aniso_U_22
_atom_site_aniso_U_33
_atom_site_aniso_U_23
_atom_site_aniso_U_13
_atom_site_aniso_U_12
C1 0.028(3) 0.030(3) 0.034(3) -0.006(2) -0.013(2) 0.004(2)
C2 0.020(3) 0.031(3) 0.026(2) -0.009(2) -0.007(2) 0.005(2)
C3 0.028(3) 0.027(3) 0.025(3) -0.002(2) -0.007(2) -0.003(2)
C4 0.023(3) 0.026(3) 0.025(2) -0.002(2) -0.010(2) -0.005(2)
C5 0.027(3) 0.027(3) 0.035(3) -0.005(2) -0.004(2) 0.001(2)
C6 0.020(3) 0.028(3) 0.032(3) -0.004(2) -0.003(2) 0.001(2)
C7 0.024(3) 0.028(3) 0.039(3) -0.004(2) -0.008(2) 0.000(2)
C8 0.030(3) 0.034(3) 0.026(3) -0.007(2) -0.005(2) 0.004(2)
C9 0.029(3) 0.027(3) 0.031(3) -0.011(2) -0.010(2) 0.003(2)
C10 0.020(3) 0.032(3) 0.029(3) -0.009(2) -0.006(2) 0.000(2)
C11 0.030(3) 0.042(3) 0.028(3) -0.010(2) -0.007(2) -0.003(2)
C12 0.034(4) 0.079(5) 0.039(3) -0.023(3) -0.002(3) 0.017(3)
C13 0.066(5) 0.066(4) 0.041(4) -0.010(3) -0.005(3) 0.015(4)
C14 0.031(3) 0.049(3) 0.022(3) 0.000(2) -0.005(2) -0.010(2)
C15 0.030(3) 0.048(3) 0.027(3) -0.007(2) 0.000(2) -0.001(2)
C16 0.025(3) 0.052(4) 0.028(3) -0.002(2) -0.006(2) -0.003(3)
C17 0.028(3) 0.068(4) 0.022(3) -0.007(3) -0.010(2) -0.006(3)
C18 0.019(3) 0.082(5) 0.024(3) -0.011(3) -0.004(2) 0.000(3)
C19 0.022(3) 0.056(4) 0.025(3) -0.008(2) -0.007(2) 0.005(2)
C20 0.029(3) 0.054(4) 0.025(3) -0.004(2) -0.008(2) -0.001(3)
C21 0.026(3) 0.050(3) 0.036(3) -0.014(3) -0.009(2) 0.005(2)
C22 0.018(3) 0.061(4) 0.017(2) -0.011(2) 0.000(2) 0.005(2)
C23 0.021(3) 0.051(4) 0.028(3) -0.003(2) -0.002(2) 0.000(2)
C24 0.059(4) 0.067(4) 0.042(4) -0.011(3) -0.006(3) 0.005(3)
O1 0.042(2) 0.037(2) 0.051(2) -0.0193(18) -0.0100(19) -0.0023(18)
O2 0.029(2) 0.058(3) 0.030(2) -0.0098(17) -0.0116(17) 0.0067(18)
O3 0.036(2) 0.032(2) 0.037(2) -0.0046(17) -0.0151(17) 0.0012(16)
O4 0.052(3) 0.053(2) 0.028(2) -0.0088(18) -0.0093(18) 0.011(2)
O5 0.029(2) 0.054(2) 0.033(2) -0.0159(17) -0.0037(16) 0.0116(18)
O6 0.057(3) 0.065(3) 0.025(2) -0.0153(18) -0.0070(18) 0.003(2)
O7 0.023(2) 0.071(3) 0.037(2) -0.0140(19) -0.0068(16) -0.0038(19)
O8 0.042(3) 0.086(3) 0.029(2) -0.001(2) -0.0002(19) -0.022(2)

loop_
_atom_type_symbol
_atom_type_description
_atom_type_scat_dispersion_real
_atom_type_scat_dispersion_imag
_atom_type_scat_source
C C 0.0033 0.0016 'International Tables Vol C Tables 4.2.6.8 and 6.1.1.4'
H H 0.0000 0.0000 'International Tables Vol C Tables 4.2.6.8 and 6.1.1.4'
O O 0.0106 0.0060 'International Tables Vol C Tables 4.2.6.8 and 6.1.1.4'

loop_
_geom_angle_atom_site_label_1
_geom_angle_atom_site_label_2
_geom_angle_atom_site_label_3
_geom_angle
O1 C1 C2 117.2(4)
O1 C1 C7 119.3(4)
C2 C1 C7 123.4(4)
C1 C2 C3 124.2(4)
C1 C2 C11 111.3(4)
C3 C2 C11 114.1(4)
C1 C2 C10 122.8(4)
C3 C2 C10 59.8(3)
C11 C2 C10 115.9(4)
C4 C3 C2 126.4(4)
C4 C3 C10 125.6(4)
C2 C3 C10 60.5(3)
C4 C3 H3 113(3)
C2 C3 H3 113(3)
C10 C3 H3 108(3)
O3 C4 C5 119.5(4)
O3 C4 C3 116.7(4)
C5 C4 C3 123.7(4)
C4 C5 C6 119.0(4)
C4 C5 H5A 107.6
C6 C5 H5A 107.6
C4 C5 H5B 107.6
C6 C5 H5B 107.6
H5A C5 H5B 107.0
C7 C6 C5 113.5(4)
C7 C6 C8 113.7(4)
C5 C6 C8 113.0(4)
C7 C6 H6 105(3)
C5 C6 H6 99(3)
C8 C6 H6 111(3)
C1 C7 C6 120.0(4)
C1 C7 H7A 107.3
C6 C7 H7A 107.3
C1 C7 H7B 107.3
C6 C7 H7B 107.3
H7A C7 H7B 106.9
C9 C8 C6 119.8(4)
C9 C8 H8A 107.4
C6 C8 H8A 107.4
C9 C8 H8B 107.4
C6 C8 H8B 107.4
H8A C8 H8B 106.9
O2 C9 C8 119.4(4)
O2 C9 C10 116.2(4)
C8 C9 C10 124.4(4)
C9 C10 C3 125.1(4)
C9 C10 C2 123.5(4)
C3 C10 C2 59.7(3)
C9 C10 H10 117(3)
C3 C10 H10 106(3)
C2 C10 H10 113(3)
O4 C11 O5 125.7(4)
O4 C11 C2 123.0(5)
O5 C11 C2 111.3(4)
O5 C12 C13 110.9(5)
O5 C12 H12A 109.5
C13 C12 H12A 109.5
O5 C12 H12B 109.5
C13 C12 H12B 109.5
H12A C12 H12B 108.0
C12 C13 H13A 109.5
C12 C13 H13B 109.5
H13A C13 H13B 109.5
C12 C13 H13C 109.5
H13A C13 H13C 109.5
H13B C13 H13C 109.5
O6 C14 C15 118.1(5)
O6 C14 C20 120.0(4)
C15 C14 C20 121.9(4)
C24 C15 C14 110.8(5)
C24 C15 C23 117.2(5)
C14 C15 C23 122.8(5)
C24 C15 C16 113.5(5)
C14 C15 C16 124.3(5)
C23 C15 C16 59.6(3)
C17 C16 C23 126.4(5)
C17 C16 C15 124.7(5)
C23 C16 C15 60.0(3)
C17 C16 H16 113(4)
C23 C16 H16 110(4)
C15 C16 H16 112(4)
O8 C17 C16 118.0(5)
O8 C17 C18 120.7(5)
C16 C17 C18 121.2(5)
C17 C18 C19 118.1(5)
C17 C18 H18A 107.8
C19 C18 H18A 107.8
C17 C18 H18B 107.8
C19 C18 H18B 107.8
H18A C18 H18B 107.1
C18 C19 C20 113.4(5)
C18 C19 C21 113.1(4)
C20 C19 C21 113.6(4)
C18 C19 H19 105(3)
C20 C19 H19 104(3)
C21 C19 H19 106(3)
C14 C20 C19 118.5(4)
C14 C20 H20A 107.7
C19 C20 H20A 107.7
C14 C20 H20B 107.7
C19 C20 H20B 107.7
H20A C20 H20B 107.1
C22 C21 C19 118.0(5)
C22 C21 H21A 107.8
C19 C21 H21A 107.8
C22 C21 H21B 107.8
C19 C21 H21B 107.8
H21A C21 H21B 107.2
O7 C22 C23 117.7(4)
O7 C22 C21 119.8(5)
C23 C22 C21 122.5(5)
C22 C23 C16 125.6(5)
C22 C23 C15 125.0(5)
C16 C23 C15 60.3(3)
C22 C23 H23 116(3)
C16 C23 H23 104(3)
C15 C23 H23 113(3)
O9A C24 O9B 122.0(4)
O9A C24 O10B 27.35(10)
O9B C24 O10B 113.9(4)
O9A C24 O10A 125.3(4)
O9B C24 O10A 21.05(8)
O10B C24 O10A 107.3(4)
O9A C24 C15 119.3(4)
O9B C24 C15 114.7(4)
O10B C24 C15 130.9(4)
O10A C24 C15 115.4(4)
O10A C25A C26A 111.0(6)
O10A C25A H25A 109.4
C26A C25A H25A 109.4
O10A C25A H25B 109.4
C26A C25A H25B 109.4
H25A C25A H25B 108.0
C25A C26A H26A 109.5
C25A C26A H26B 109.5
H26A C26A H26B 109.5
C25A C26A H26C 109.5
H26A C26A H26C 109.5
H26B C26A H26C 109.5
O10B C25B C26B 132.9(10)
O10B C25B H25C 104.0
C26B C25B H25C 104.0
O10B C25B H25D 104.0
C26B C25B H25D 104.0
H25C C25B H25D 105.5
C25B C26B H26D 109.5
C25B C26B H26E 109.5
H26D C26B H26E 109.5
C25B C26B H26F 109.5
H26D C26B H26F 109.5
H26E C26B H26F 109.5
C11 O5 C12 115.5(4)
C24 O10A C25A 116.0(4)
C24 O10B C25B 132.5(6)

loop_
_geom_bond_atom_site_label_1
_geom_bond_atom_site_label_2
_geom_bond_distance
C1 O1 1.218(5)
C1 C2 1.492(7)
C1 C7 1.501(7)
C2 C3 1.522(7)
C2 C11 1.525(7)
C2 C10 1.533(6)
C3 C4 1.486(7)
C3 C10 1.523(7)
C3 H3 0.91(5)
C4 O3 1.220(5)
C4 C5 1.485(7)
C5 C6 1.535(7)
C5 H5A 0.9700
C5 H5B 0.9700
C6 C7 1.521(7)
C6 C8 1.540(7)
C6 H6 0.97(5)
C7 H7A 0.9700
C7 H7B 0.9700
C8 C9 1.481(7)
C8 H8A 0.9700
C8 H8B 0.9700
C9 O2 1.227(5)
C9 C10 1.489(7)
C10 H10 1.03(5)
C11 O4 1.182(5)
C11 O5 1.329(6)
C12 O5 1.475(6)
C12 C13 1.511(9)
C12 H12A 0.9700
C12 H12B 0.9700
C13 H13A 0.9600
C13 H13B 0.9600
C13 H13C 0.9600
C14 O6 1.210(5)
C14 C15 1.488(8)
C14 C20 1.499(8)
C15 C24 1.472(7)
C15 C23 1.518(7)
C15 C16 1.523(7)
C16 C17 1.481(8)
C16 C23 1.513(7)
C16 H16 0.91(6)
C17 O8 1.215(6)
C17 C18 1.495(8)
C18 C19 1.516(8)
C18 H18A 0.9700
C18 H18B 0.9700
C19 C20 1.525(7)
C19 C21 1.539(7)
C19 H19 0.93(6)
C20 H20A 0.9700
C20 H20B 0.9700
C21 C22 1.506(7)
C21 H21A 0.9700
C21 H21B 0.9700
C22 O7 1.203(5)
C22 C23 1.484(8)
C23 H23 1.02(6)
C24 O9A 1.254(5)
C24 O9B 1.269(5)
C24 O10B 1.303(5)
C24 O10A 1.345(5)
C25A O10A 1.480(7)
C25A C26A 1.516(8)
C25A H25A 0.9700
C25A H25B 0.9700
C26A H26A 0.9600
C26A H26B 0.9600
C26A H26C 0.9600
C25B O10B 1.424(8)
C25B C26B 1.553(8)
C25B H25C 0.9700
C25B H25D 0.9700
C26B H26D 0.9600
C26B H26E 0.9600
C26B H26F 0.9600

loop_
_geom_torsion_atom_site_label_1
_geom_torsion_atom_site_label_2
_geom_torsion_atom_site_label_3
_geom_torsion_atom_site_label_4
_geom_torsion
O1 C1 C2 C3 -151.8(4)
C7 C1 C2 C3 26.4(7)
O1 C1 C2 C11 -9.2(6)
C7 C1 C2 C11 169.0(5)
O1 C1 C2 C10 134.8(5)
C7 C1 C2 C10 -46.9(7)
C1 C2 C3 C4 3.2(7)
C11 C2 C3 C4 -138.5(5)
C10 C2 C3 C4 114.4(5)
C1 C2 C3 C10 -111.2(5)
C11 C2 C3 C10 107.1(4)
C2 C3 C4 O3 139.1(4)
C10 C3 C4 O3 -144.0(4)
C2 C3 C4 C5 -43.7(7)
C10 C3 C4 C5 33.3(7)
O3 C4 C5 C6 -172.3(4)
C3 C4 C5 C6 10.6(7)
C4 C5 C6 C7 58.8(6)
C4 C5 C6 C8 -72.5(6)
O1 C1 C7 C6 -166.3(4)
C2 C1 C7 C6 15.5(7)
C5 C6 C7 C1 -74.7(6)
C8 C6 C7 C1 56.3(6)
C7 C6 C8 C9 -68.4(6)
C5 C6 C8 C9 62.9(6)
C6 C8 C9 O2 -176.6(4)
C6 C8 C9 C10 4.1(7)
O2 C9 C10 C3 144.8(4)
C8 C9 C10 C3 -35.9(7)
O2 C9 C10 C2 -141.0(4)
C8 C9 C10 C2 38.2(7)
C4 C3 C10 C9 -3.9(7)
C2 C3 C10 C9 111.8(5)
C4 C3 C10 C2 -115.7(5)
C1 C2 C10 C9 -0.9(7)
C3 C2 C10 C9 -114.4(5)
C11 C2 C10 C9 141.6(5)
C1 C2 C10 C3 113.5(5)
C11 C2 C10 C3 -104.0(5)
C1 C2 C11 O4 -90.2(6)
C3 C2 C11 O4 56.4(6)
C10 C2 C11 O4 123.1(5)
C1 C2 C11 O5 90.4(4)
C3 C2 C11 O5 -123.0(4)
C10 C2 C11 O5 -56.3(6)
O6 C14 C15 C24 17.7(6)
C20 C14 C15 C24 -161.6(5)
O6 C14 C15 C23 -128.0(5)
C20 C14 C15 C23 52.6(7)
O6 C14 C15 C16 158.7(5)
C20 C14 C15 C16 -20.7(8)
C24 C15 C16 C17 135.5(6)
C14 C15 C16 C17 -4.6(9)
C23 C15 C16 C17 -115.7(6)
C24 C15 C16 C23 -108.8(5)
C14 C15 C16 C23 111.1(6)
C23 C16 C17 O8 155.4(5)
C15 C16 C17 O8 -128.7(5)
C23 C16 C17 C18 -21.3(7)
C15 C16 C17 C18 54.6(7)
O8 C17 C18 C19 155.3(4)
C16 C17 C18 C19 -28.1(7)
C17 C18 C19 C20 -48.2(6)
C17 C18 C19 C21 83.1(6)
O6 C14 C20 C19 153.0(5)
C15 C14 C20 C19 -27.7(7)
C18 C19 C20 C14 81.7(6)
C21 C19 C20 C14 -49.3(7)
C18 C19 C21 C22 -53.6(6)
C20 C19 C21 C22 77.5(6)
C19 C21 C22 O7 161.4(4)
C19 C21 C22 C23 -19.4(7)
O7 C22 C23 C16 -134.7(5)
C21 C22 C23 C16 46.0(7)
O7 C22 C23 C15 149.2(5)
C21 C22 C23 C15 -30.1(7)
C17 C16 C23 C22 -0.9(8)
C15 C16 C23 C22 -113.9(6)
C17 C16 C23 C15 113.0(6)
C24 C15 C23 C22 -142.5(5)
C14 C15 C23 C22 1.3(8)
C16 C15 C23 C22 114.8(6)
C24 C15 C23 C16 102.7(5)
C14 C15 C23 C16 -113.5(6)
C14 C15 C24 O9A 77.5(6)
C23 C15 C24 O9A -134.6(5)
C16 C15 C24 O9A -67.9(7)
C14 C15 C24 O9B -80.6(6)
C23 C15 C24 O9B 67.3(7)
C16 C15 C24 O9B 133.9(5)
C14 C15 C24 O10B 108.0(7)
C23 C15 C24 O10B -104.1(7)
C16 C15 C24 O10B -37.4(8)
C14 C15 C24 O10A -103.9(5)
C23 C15 C24 O10A 44.0(7)
C16 C15 C24 O10A 110.7(5)
O4 C11 O5 C12 -1.5(6)
C2 C11 O5 C12 178.0(4)
C13 C12 O5 C11 82.5(6)
O9A C24 O10A C25A 1.7(8)
O9B C24 O10A C25A 90.1(5)
O10B C24 O10A C25A -21.5(7)
C15 C24 O10A C25A -176.8(6)
C26A C25A O10A C24 163.9(7)
O9A C24 O10B C25B -110.2(13)
O9B C24 O10B C25B 3.8(15)
O10A C24 O10B C25B 25.3(14)
C15 C24 O10B C25B 175.3(13)
C26B C25B O10B C24 -172.8(12)
